data_7717551
loop_
_publ_author_name
'Patra, Kamaless'
'Brennessel, William W.'
'Matson, Ellen'

_publ_section_title
;
 pKa of Alcohols Dictate their Reactivity with Reduced Uranium-substituted
 Thiomolybdate Clusters
;
_journal_name_full 'Dalton Transactions'
_journal_paper_doi 10.1039/D4DT02803A
_journal_year 2024
_chemical_formula_moiety 'C41 H63 Mo3 O S4 U'
_chemical_formula_sum 'C41 H63 Mo3 O S4 U'
_chemical_formula_weight 1226.00
_space_group_crystal_system monoclinic
_space_group_IT_number 14
_space_group_name_Hall '-P 2yn'
_space_group_name_H-M_alt 'P 1 21/n 1'
_atom_sites_solution_hydrogens geom
_atom_sites_solution_primary dual
_atom_sites_solution_secondary difmap
_audit_creation_date 2024-09-24
_audit_creation_method
;
Olex2 1.5-ac6-015
(compiled 2023.12.04 svn.r209d9fb2 for Rigaku Oxford Diffraction, GUI svn.r6873)
;
_audit_update_record
;
2024-10-04 deposited with the CCDC.	2024-11-20 downloaded from the CCDC.
;
_cell_angle_alpha 90
_cell_angle_beta 99.7002(7)
_cell_angle_gamma 90
_cell_formula_units_Z 4
_cell_length_a 11.17593(8)
_cell_length_b 19.26021(16)
_cell_length_c 20.25129(16)
_cell_measurement_reflns_used 33658
_cell_measurement_temperature 100.00(10)
_cell_measurement_theta_max 78.6750
_cell_measurement_theta_min 3.1680
_cell_volume 4296.78(6)
_computing_cell_refinement 'CrysAlisPro 1.171.43.118a (Rigaku OD, 2024)'
_computing_data_collection 'CrysAlisPro 1.171.43.118a (Rigaku OD, 2024)'
_computing_data_reduction 'CrysAlisPro 1.171.43.118a (Rigaku OD, 2024)'
_computing_molecular_graphics 'Olex2 1.5-ac6-015 (Dolomanov et al., 2009)'
_computing_publication_material 'Olex2 1.5-ac6-015 (Dolomanov et al., 2009)'
_computing_structure_refinement 'SHELXL 2019/3 (Sheldrick, 2015b)'
_computing_structure_solution 'SHELXT 2018/2 (Sheldrick, 2015a)'
_diffrn_ambient_environment N~2~
_diffrn_ambient_temperature 100.00(10)
_diffrn_detector 'Hybrid Pixel Array Detector'
_diffrn_detector_area_resol_mean 10.0000
_diffrn_detector_type HyPix
_diffrn_measured_fraction_theta_full 0.997
_diffrn_measured_fraction_theta_max 0.976
_diffrn_measurement_details
;
List of Runs (angles in degrees, time in seconds):

  # Type    Start    End  Width  t~exp~   \w     \q     \k     \f   Frames
#--------------------------------------------------------------------------
  1  \w    -82.00   3.00   0.50    1.18    --  -47.03 105.00 143.00  170
  2  \w     18.00  83.00   0.50    1.18    --   47.03-105.00  43.00  130
  3  \w    -81.00 -21.00   0.50    4.73    --  -91.75 105.00 143.00  120
  4  \w   -162.00 -83.00   0.50    4.73    --  -91.75-105.00  43.00  158
  5  \w    105.00 178.00   0.50    4.73    --  113.25 105.00 143.00  146
  6  \w     43.00 107.00   0.50    4.73    --  113.25-105.00  43.00  128
  7  \w   -119.00 -24.00   0.50    1.18    --  -47.03 -77.00  60.00  190
  8  \w    -14.00  28.00   0.50    1.18    --  -47.03  19.00  30.00   84
  9  \w    -14.00  28.00   0.50    1.18    --  -47.03  19.00 150.00   84
 10  \w    -14.00  28.00   0.50    1.18    --  -47.03  19.00-150.00   84
 11  \w     34.00  93.00   0.50    1.18    --   47.03-125.00 -60.00  118
 12  \w   -163.00 -83.00   0.50    4.73    --  -91.75 -94.00-180.00  160
 13  \w     91.00 178.00   0.50    4.73    --  113.25  77.00 120.00  174
 14  \w     42.00 106.00   0.50    4.73    --  113.25 -94.00 120.00  128
 15  \w     44.00 111.00   0.50    4.73    --  113.25-125.00 -30.00  134
 16  \w     42.00 106.00   0.50    4.73    --  113.25 -94.00  90.00  128
 17  \w    101.00 178.00   0.50    4.73    --  113.25  30.00-120.00  154
 18  \w    101.00 178.00   0.50    4.73    --  113.25  30.00-120.00  154
 19  \w     44.00 111.00   0.50    4.73    --  113.25-125.00 120.00  134
 20  \w     42.00  84.00   0.50    4.73    --  113.25 -61.00 120.00   84
 21  \w    101.00 178.00   0.50    4.73    --  113.25  30.00 -30.00  154
 22  \w     42.00  84.00   0.50    4.73    --  113.25 -61.00 150.00   84
 23  \w     42.00  84.00   0.50    4.73    --  113.25 -61.00-180.00   84
 24  \w     42.00 106.00   0.50    4.73    --  113.25 -94.00 -30.00  128
 25  \w     42.00  84.00   0.50    4.73    --  113.25 -61.00-120.00   84
 26  \w     91.00 178.00   0.50    4.73    --  113.25  77.00 120.00  174
 27  \w    101.00 178.00   0.50    4.73    --  113.25  30.00 -30.00  154
 28  \w     91.00 178.00   0.50    4.73    --  113.25  77.00  30.00  174
 29  \w     42.00  84.00   0.50    4.73    --  113.25 -61.00 -60.00   84
 30  \w     42.00 106.00   0.50    4.73    --  113.25 -94.00-120.00  128
 31  \w     42.00 106.00   0.50    4.73    --  113.25 -94.00  60.00  128
 32  \w     42.00  84.00   0.50    4.73    --  113.25 -61.00-150.00   84
 33  \w   -119.00 -24.00   0.50    1.18    --  -47.03 -77.00 150.00  190
 34  \w     24.00 119.00   0.50    1.18    --   47.03  77.00  90.00  190
 35  \w     32.00 119.00   0.50    1.18    --   47.03  57.00   0.00  174
 36  \w     32.00 119.00   0.50    1.18    --   47.03  57.00-120.00  174
 37  \w     24.00 119.00   0.50    1.18    --   47.03  77.00 -90.00  190
 38  \w     24.00 119.00   0.50    1.18    --   47.03  77.00-180.00  190
;
_diffrn_measurement_device 'four-circle diffractometer'
_diffrn_measurement_device_type 'XtaLAB Synergy, Dualflex, HyPix'
_diffrn_measurement_method '\w scans'
_diffrn_orient_matrix_type 'CrysAlisPro convention (1999,Acta A55,543-557)'
_diffrn_orient_matrix_UB_11 -0.0047500000
_diffrn_orient_matrix_UB_12 0.0052174000
_diffrn_orient_matrix_UB_13 0.0754143000
_diffrn_orient_matrix_UB_21 0.0357715000
_diffrn_orient_matrix_UB_22 -0.0771217000
_diffrn_orient_matrix_UB_23 0.0088095000
_diffrn_orient_matrix_UB_31 0.1351460000
_diffrn_orient_matrix_UB_32 0.0205865000
_diffrn_orient_matrix_UB_33 0.0137784000
_diffrn_radiation_monochromator mirror
_diffrn_radiation_probe x-ray
_diffrn_radiation_type 'Cu K\a'
_diffrn_radiation_wavelength 1.54184
_diffrn_reflns_av_R_equivalents 0.0510
_diffrn_reflns_av_unetI/netI 0.0296
_diffrn_reflns_Laue_measured_fraction_full 0.997
_diffrn_reflns_Laue_measured_fraction_max 0.976
_diffrn_reflns_limit_h_max 14
_diffrn_reflns_limit_h_min -12
_diffrn_reflns_limit_k_max 24
_diffrn_reflns_limit_k_min -23
_diffrn_reflns_limit_l_max 25
_diffrn_reflns_limit_l_min -25
_diffrn_reflns_number 62579
_diffrn_reflns_point_group_measured_fraction_full 0.997
_diffrn_reflns_point_group_measured_fraction_max 0.976
_diffrn_reflns_theta_full 74.504
_diffrn_reflns_theta_max 80.106
_diffrn_reflns_theta_min 3.188
_diffrn_source 'micro-focus sealed X-ray tube'
_diffrn_source_type 'PhotonJet (Cu) X-ray Source'
_exptl_absorpt_coefficient_mu 19.523
_exptl_absorpt_correction_T_max 1.00000
_exptl_absorpt_correction_T_min 0.41623
_exptl_absorpt_correction_type multi-scan
_exptl_absorpt_process_details
;
CrysAlisPro 1.171.43.118a (Rigaku Oxford Diffraction, 2024)
Empirical absorption correction using spherical harmonics,
implemented in SCALE3 ABSPACK scaling algorithm.
;
_exptl_crystal_colour brown
_exptl_crystal_colour_primary brown
_exptl_crystal_density_diffrn 1.895
_exptl_crystal_description block
_exptl_crystal_F_000 2396
_exptl_crystal_size_max 0.103
_exptl_crystal_size_mid 0.053
_exptl_crystal_size_min 0.027
_refine_diff_density_max 3.004
_refine_diff_density_min -3.149
_refine_diff_density_rms 0.200
_refine_ls_extinction_method none
_refine_ls_goodness_of_fit_ref 1.042
_refine_ls_hydrogen_treatment constr
_refine_ls_matrix_type full
_refine_ls_number_parameters 472
_refine_ls_number_reflns 9171
_refine_ls_number_restraints 0
_refine_ls_restrained_S_all 1.042
_refine_ls_R_factor_all 0.0510
_refine_ls_R_factor_gt 0.0457
_refine_ls_shift/su_max 0.002
_refine_ls_shift/su_mean 0.000
_refine_ls_structure_factor_coef Fsqd
_refine_ls_weighting_details 'w=1/[\s^2^(Fo^2^)+(0.0419P)^2^+66.9469P] where P=(Fo^2^+2Fc^2^)/3'
_refine_ls_weighting_scheme calc
_refine_ls_wR_factor_gt 0.1110
_refine_ls_wR_factor_ref 0.1137
_reflns_Friedel_coverage 0.000
_reflns_number_gt 8248
_reflns_number_total 9171
_reflns_threshold_expression 'I > 2\s(I)'
_cod_data_source_file d4dt02803a2.cif
_cod_data_source_block matkp27
_cod_database_code 7717551
_shelx_shelxl_version_number 2019/3
_shelx_space_group_comment
;
The symmetry employed for this shelxl refinement is uniquely defined
by the following loop, which should always be used as a source of
symmetry information in preference to the above space-group names.
They are only intended as comments.
;
_shelx_estimated_absorpt_t_max 0.621
_shelx_estimated_absorpt_t_min 0.238
_olex2_refinement_description
;
1. Fixed Uiso
 At 1.5 times of:
  All C(H,H,H) groups
2.a Idealised Me refined as rotating group:
 C6(H6A,H6B,H6C), C7(H7A,H7B,H7C), C8(H8A,H8B,H8C), C9(H9A,H9B,H9C), C10(H10A,
 H10B,H10C), C16(H16A,H16B,H16C), C17(H17A,H17B,H17C), C18(H18A,H18B,H18C),
 C19(H19A,H19B,H19C), C20(H20A,H20B,H20C), C26(H26A,H26B,H26C), C27(H27A,H27B,
 H27C), C28(H28A,H28B,H28C), C29(H29A,H29B,H29C), C30(H30A,H30B,H30C), C36(H36A,
 H36B,H36C), C37(H37A,H37B,H37C), C38(H38A,H38B,H38C), C39(H39A,H39B,H39C),
 C40(H40A,H40B,H40C), C41(H41A,H41B,H41C)
;
_olex2_submission_original_sample_id matkp27
_olex2_submission_special_instructions 'No special instructions were received'
_oxdiff_exptl_absorpt_empirical_details
;
Empirical correction (ABSPACK) includes:
- Absorption correction using spherical harmonics
- Frame scaling
;
_oxdiff_exptl_absorpt_empirical_full_max 1.974
_oxdiff_exptl_absorpt_empirical_full_min 0.564

loop_
_space_group_symop_operation_xyz
'x, y, z'
'-x+1/2, y+1/2, -z+1/2'
'-x, -y, -z'
'x-1/2, -y-1/2, z-1/2'

loop_
_atom_site_label
_atom_site_type_symbol
_atom_site_fract_x
_atom_site_fract_y
_atom_site_fract_z
_atom_site_U_iso_or_equiv
_atom_site_adp_type
_atom_site_occupancy
_atom_site_site_symmetry_order
_atom_site_calc_flag
_atom_site_refinement_flags_posn
_atom_site_refinement_flags_adp
_atom_site_refinement_flags_occupancy
_atom_site_disorder_assembly
_atom_site_disorder_group
U1 U 0.38844(2) 0.63825(2) 0.63148(2) 0.02529(8) Uani 1 1 d . . . . .
Mo1 Mo 0.32042(5) 0.76525(3) 0.49010(3) 0.02146(13) Uani 1 1 d . . . . .
Mo2 Mo 0.53698(5) 0.78357(3) 0.58869(3) 0.01985(12) Uani 1 1 d . . . . .
Mo3 Mo 0.32567(5) 0.82125(3) 0.62305(3) 0.01984(12) Uani 1 1 d . . . . .
S1 S 0.47495(16) 0.68202(10) 0.52299(9) 0.0251(4) Uani 1 1 d . . . . .
S2 S 0.20616(16) 0.72586(10) 0.57225(9) 0.0239(3) Uani 1 1 d . . . . .
S3 S 0.47519(15) 0.75176(10) 0.69516(9) 0.0234(3) Uani 1 1 d . . . . .
S4 S 0.40683(15) 0.86854(9) 0.53438(8) 0.0210(3) Uani 1 1 d . . . . .
O1 O 0.5530(5) 0.5830(3) 0.6448(3) 0.0345(13) Uani 1 1 d . . . . .
C1 C 0.1832(7) 0.5928(4) 0.6855(4) 0.0264(15) Uani 1 1 d . . . . .
C2 C 0.2850(7) 0.5795(5) 0.7353(4) 0.0310(17) Uani 1 1 d . . . . .
C3 C 0.3542(7) 0.5267(4) 0.7115(4) 0.0303(17) Uani 1 1 d . . . . .
C4 C 0.2955(7) 0.5077(5) 0.6458(4) 0.0326(18) Uani 1 1 d . . . . .
C5 C 0.1902(7) 0.5496(5) 0.6287(4) 0.0310(17) Uani 1 1 d . . . . .
C6 C 0.0740(8) 0.6362(5) 0.6926(5) 0.0360(19) Uani 1 1 d . . . . .
H6A H 0.003795 0.605875 0.693201 0.054 Uiso 1 1 calc R U . . .
H6B H 0.056653 0.668355 0.654675 0.054 Uiso 1 1 calc R U . . .
H6C H 0.090523 0.662652 0.734479 0.054 Uiso 1 1 calc R U . . .
C7 C 0.3162(8) 0.6137(5) 0.8037(4) 0.0365(19) Uani 1 1 d . . . . .
H7A H 0.388685 0.642684 0.805045 0.055 Uiso 1 1 calc R U . . .
H7B H 0.332079 0.577811 0.838381 0.055 Uiso 1 1 calc R U . . .
H7C H 0.248070 0.642667 0.811816 0.055 Uiso 1 1 calc R U . . .
C8 C 0.4649(8) 0.4929(5) 0.7514(5) 0.041(2) Uani 1 1 d . . . . .
H8A H 0.480007 0.448421 0.730716 0.061 Uiso 1 1 calc R U . . .
H8B H 0.451433 0.484881 0.797346 0.061 Uiso 1 1 calc R U . . .
H8C H 0.535318 0.523353 0.752007 0.061 Uiso 1 1 calc R U . . .
C9 C 0.3353(10) 0.4533(5) 0.6005(6) 0.048(2) Uani 1 1 d . . . . .
H9A H 0.359502 0.475886 0.561436 0.072 Uiso 1 1 calc R U . . .
H9B H 0.267994 0.421321 0.585697 0.072 Uiso 1 1 calc R U . . .
H9C H 0.404343 0.427465 0.625011 0.072 Uiso 1 1 calc R U . . .
C10 C 0.0938(8) 0.5428(5) 0.5684(5) 0.040(2) Uani 1 1 d . . . . .
H10A H 0.058375 0.588511 0.556142 0.060 Uiso 1 1 calc R U . . .
H10B H 0.030300 0.511295 0.578401 0.060 Uiso 1 1 calc R U . . .
H10C H 0.129305 0.524094 0.531072 0.060 Uiso 1 1 calc R U . . .
C11 C 0.1446(7) 0.7523(5) 0.4085(4) 0.0296(17) Uani 1 1 d . . . . .
C12 C 0.2284(7) 0.6991(5) 0.3994(4) 0.0302(17) Uani 1 1 d . . . . .
C13 C 0.3312(7) 0.7326(5) 0.3795(4) 0.0282(16) Uani 1 1 d . . . . .
C14 C 0.3122(7) 0.8046(4) 0.3801(4) 0.0291(17) Uani 1 1 d . . . . .
C15 C 0.1958(8) 0.8163(5) 0.3978(4) 0.0330(18) Uani 1 1 d . . . . .
C16 C 0.0179(7) 0.7413(6) 0.4231(5) 0.045(2) Uani 1 1 d . . . . .
H16A H 0.012114 0.694910 0.442304 0.068 Uiso 1 1 calc R U . . .
H16B H -0.040679 0.745277 0.381489 0.068 Uiso 1 1 calc R U . . .
H16C H 0.000163 0.776417 0.455102 0.068 Uiso 1 1 calc R U . . .
C17 C 0.2103(10) 0.6226(5) 0.4040(5) 0.043(2) Uani 1 1 d . . . . .
H17A H 0.287634 0.600518 0.422570 0.064 Uiso 1 1 calc R U . . .
H17B H 0.180611 0.603910 0.359279 0.064 Uiso 1 1 calc R U . . .
H17C H 0.150722 0.613252 0.433321 0.064 Uiso 1 1 calc R U . . .
C18 C 0.4372(8) 0.6958(6) 0.3581(5) 0.044(2) Uani 1 1 d . . . . .
H18A H 0.509741 0.725058 0.368108 0.065 Uiso 1 1 calc R U . . .
H18B H 0.419286 0.686547 0.309876 0.065 Uiso 1 1 calc R U . . .
H18C H 0.451692 0.651776 0.382463 0.065 Uiso 1 1 calc R U . . .
C19 C 0.3904(10) 0.8603(6) 0.3576(5) 0.050(3) Uani 1 1 d . . . . .
H19A H 0.403571 0.897171 0.391431 0.075 Uiso 1 1 calc R U . . .
H19B H 0.349851 0.879668 0.314925 0.075 Uiso 1 1 calc R U . . .
H19C H 0.468667 0.840406 0.351917 0.075 Uiso 1 1 calc R U . . .
C20 C 0.1357(11) 0.8866(6) 0.3937(5) 0.051(3) Uani 1 1 d . . . . .
H20A H 0.064400 0.884817 0.415976 0.076 Uiso 1 1 calc R U . . .
H20B H 0.110397 0.899451 0.346599 0.076 Uiso 1 1 calc R U . . .
H20C H 0.193177 0.921117 0.415879 0.076 Uiso 1 1 calc R U . . .
C21 C 0.7105(6) 0.8357(4) 0.6470(4) 0.0265(16) Uani 1 1 d . . . . .
C22 C 0.7383(6) 0.7637(4) 0.6416(4) 0.0242(15) Uani 1 1 d . . . . .
C23 C 0.7385(6) 0.7487(4) 0.5732(4) 0.0240(15) Uani 1 1 d . . . . .
C24 C 0.7055(6) 0.8091(4) 0.5356(4) 0.0278(16) Uani 1 1 d . . . . .
C25 C 0.6912(6) 0.8643(4) 0.5816(4) 0.0268(16) Uani 1 1 d . . . . .
C26 C 0.7155(7) 0.8762(5) 0.7114(4) 0.0345(19) Uani 1 1 d . . . . .
H26A H 0.662870 0.917048 0.703118 0.052 Uiso 1 1 calc R U . . .
H26B H 0.799113 0.891013 0.727576 0.052 Uiso 1 1 calc R U . . .
H26C H 0.687567 0.846633 0.745156 0.052 Uiso 1 1 calc R U . . .
C27 C 0.7740(7) 0.7151(5) 0.6996(4) 0.0312(17) Uani 1 1 d . . . . .
H27A H 0.737693 0.730877 0.737758 0.047 Uiso 1 1 calc R U . . .
H27B H 0.862609 0.714624 0.712111 0.047 Uiso 1 1 calc R U . . .
H27C H 0.745060 0.668250 0.686664 0.047 Uiso 1 1 calc R U . . .
C28 C 0.7768(7) 0.6809(5) 0.5461(4) 0.0339(18) Uani 1 1 d . . . . .
H28A H 0.763669 0.643092 0.576456 0.051 Uiso 1 1 calc R U . . .
H28B H 0.863036 0.683115 0.542404 0.051 Uiso 1 1 calc R U . . .
H28C H 0.728607 0.672375 0.501743 0.051 Uiso 1 1 calc R U . . .
C29 C 0.7048(8) 0.8191(6) 0.4627(5) 0.040(2) Uani 1 1 d . . . . .
H29A H 0.678708 0.775989 0.438728 0.060 Uiso 1 1 calc R U . . .
H29B H 0.786627 0.831190 0.455269 0.060 Uiso 1 1 calc R U . . .
H29C H 0.648451 0.856564 0.445988 0.060 Uiso 1 1 calc R U . . .
C30 C 0.6779(8) 0.9392(5) 0.5645(5) 0.040(2) Uani 1 1 d . . . . .
H30A H 0.621293 0.944715 0.522297 0.060 Uiso 1 1 calc R U . . .
H30B H 0.757202 0.958368 0.559641 0.060 Uiso 1 1 calc R U . . .
H30C H 0.646575 0.963860 0.600306 0.060 Uiso 1 1 calc R U . . .
C31 C 0.2231(7) 0.8493(4) 0.7130(4) 0.0258(15) Uani 1 1 d . . . . .
C32 C 0.1394(7) 0.8645(4) 0.6537(4) 0.0278(16) Uani 1 1 d . . . . .
C33 C 0.1909(7) 0.9172(4) 0.6176(4) 0.0270(16) Uani 1 1 d . . . . .
C34 C 0.3057(7) 0.9366(4) 0.6566(4) 0.0248(15) Uani 1 1 d . . . . .
C35 C 0.3241(7) 0.8956(4) 0.7153(4) 0.0266(16) Uani 1 1 d . . . . .
C36 C 0.2038(8) 0.8026(5) 0.7695(4) 0.038(2) Uani 1 1 d . . . . .
H36A H 0.129897 0.775141 0.755972 0.057 Uiso 1 1 calc R U . . .
H36B H 0.195249 0.830789 0.808739 0.057 Uiso 1 1 calc R U . . .
H36C H 0.273504 0.771432 0.780719 0.057 Uiso 1 1 calc R U . . .
C37 C 0.0159(7) 0.8342(6) 0.6340(6) 0.045(2) Uani 1 1 d . . . . .
H37A H 0.001871 0.823523 0.586002 0.067 Uiso 1 1 calc R U . . .
H37B H -0.045098 0.867575 0.643576 0.067 Uiso 1 1 calc R U . . .
H37C H 0.009654 0.791461 0.659506 0.067 Uiso 1 1 calc R U . . .
C38 C 0.1280(9) 0.9537(5) 0.5563(5) 0.042(2) Uani 1 1 d . . . . .
H38A H 0.187015 0.965059 0.527197 0.063 Uiso 1 1 calc R U . . .
H38B H 0.090801 0.996587 0.569304 0.063 Uiso 1 1 calc R U . . .
H38C H 0.064832 0.923485 0.532081 0.063 Uiso 1 1 calc R U . . .
C39 C 0.3855(8) 0.9960(5) 0.6428(5) 0.0360(19) Uani 1 1 d . . . . .
H39A H 0.470752 0.983739 0.658106 0.054 Uiso 1 1 calc R U . . .
H39B H 0.365130 1.037422 0.666643 0.054 Uiso 1 1 calc R U . . .
H39C H 0.372475 1.005368 0.594528 0.054 Uiso 1 1 calc R U . . .
C40 C 0.4238(7) 0.9047(5) 0.7745(4) 0.0329(18) Uani 1 1 d . . . . .
H40A H 0.455001 0.859088 0.790518 0.049 Uiso 1 1 calc R U . . .
H40B H 0.391852 0.928840 0.810412 0.049 Uiso 1 1 calc R U . . .
H40C H 0.489636 0.932144 0.761147 0.049 Uiso 1 1 calc R U . . .
C41 C 0.6412(10) 0.5347(6) 0.6356(6) 0.054(3) Uani 1 1 d . . . . .
H41A H 0.638690 0.526795 0.587597 0.082 Uiso 1 1 calc R U . . .
H41B H 0.625717 0.490865 0.657294 0.082 Uiso 1 1 calc R U . . .
H41C H 0.721489 0.552324 0.655517 0.082 Uiso 1 1 calc R U . . .

loop_
_atom_site_aniso_label
_atom_site_aniso_U_11
_atom_site_aniso_U_22
_atom_site_aniso_U_33
_atom_site_aniso_U_23
_atom_site_aniso_U_13
_atom_site_aniso_U_12
U1 0.02206(13) 0.02613(14) 0.02863(14) 0.00325(10) 0.00704(9) -0.00069(10)
Mo1 0.0186(3) 0.0274(3) 0.0182(3) -0.0003(2) 0.0027(2) 0.0002(2)
Mo2 0.0141(2) 0.0261(3) 0.0199(3) 0.0013(2) 0.00436(19) 0.0004(2)
Mo3 0.0164(2) 0.0246(3) 0.0194(3) 0.0002(2) 0.0056(2) 0.0009(2)
S1 0.0206(8) 0.0287(9) 0.0260(9) -0.0009(7) 0.0041(7) 0.0023(7)
S2 0.0200(8) 0.0296(9) 0.0225(8) -0.0002(7) 0.0051(6) -0.0025(7)
S3 0.0189(8) 0.0292(9) 0.0230(8) 0.0033(7) 0.0064(6) 0.0032(7)
S4 0.0185(8) 0.0234(8) 0.0211(8) 0.0020(6) 0.0035(6) 0.0006(6)
O1 0.019(3) 0.037(3) 0.050(4) 0.009(3) 0.011(2) 0.014(2)
C1 0.021(3) 0.029(4) 0.030(4) 0.005(3) 0.004(3) -0.005(3)
C2 0.027(4) 0.036(5) 0.029(4) 0.009(3) 0.003(3) -0.006(3)
C3 0.024(4) 0.032(4) 0.033(4) 0.010(3) 0.000(3) -0.007(3)
C4 0.026(4) 0.032(4) 0.040(5) 0.005(4) 0.008(3) -0.004(3)
C5 0.031(4) 0.033(4) 0.029(4) 0.002(3) 0.004(3) -0.006(3)
C6 0.029(4) 0.036(5) 0.044(5) 0.004(4) 0.009(4) 0.000(4)
C7 0.037(5) 0.044(5) 0.027(4) 0.005(4) 0.003(3) -0.010(4)
C8 0.031(4) 0.045(5) 0.046(5) 0.015(4) 0.005(4) 0.002(4)
C9 0.055(6) 0.032(5) 0.058(6) -0.005(4) 0.012(5) 0.003(4)
C10 0.036(5) 0.041(5) 0.038(5) 0.000(4) -0.006(4) -0.017(4)
C11 0.022(4) 0.047(5) 0.016(3) -0.006(3) -0.005(3) 0.002(3)
C12 0.031(4) 0.040(5) 0.018(3) -0.005(3) -0.001(3) -0.007(3)
C13 0.026(4) 0.042(5) 0.015(3) -0.002(3) -0.001(3) 0.002(3)
C14 0.032(4) 0.035(4) 0.017(3) 0.005(3) -0.004(3) -0.004(3)
C15 0.037(4) 0.039(5) 0.019(4) -0.001(3) -0.005(3) 0.004(4)
C16 0.019(4) 0.081(8) 0.033(5) -0.006(5) -0.001(3) 0.001(4)
C17 0.055(6) 0.042(5) 0.029(4) -0.001(4) 0.001(4) 0.000(4)
C18 0.033(5) 0.066(7) 0.032(5) -0.008(4) 0.007(4) 0.007(4)
C19 0.060(6) 0.058(7) 0.031(5) 0.007(4) 0.001(4) -0.024(5)
C20 0.060(7) 0.049(6) 0.038(5) -0.004(4) -0.005(5) 0.012(5)
C21 0.011(3) 0.037(4) 0.032(4) -0.007(3) 0.004(3) -0.007(3)
C22 0.015(3) 0.035(4) 0.023(4) 0.000(3) 0.003(3) 0.003(3)
C23 0.013(3) 0.034(4) 0.026(4) -0.001(3) 0.007(3) -0.001(3)
C24 0.016(3) 0.035(4) 0.035(4) 0.005(3) 0.010(3) -0.002(3)
C25 0.012(3) 0.037(4) 0.032(4) -0.003(3) 0.005(3) -0.005(3)
C26 0.022(4) 0.045(5) 0.036(4) -0.009(4) 0.005(3) -0.001(3)
C27 0.021(4) 0.042(5) 0.031(4) 0.003(3) 0.005(3) 0.001(3)
C28 0.023(4) 0.043(5) 0.036(4) -0.006(4) 0.006(3) 0.006(3)
C29 0.024(4) 0.059(6) 0.038(5) 0.009(4) 0.009(3) 0.002(4)
C30 0.035(5) 0.038(5) 0.051(5) 0.004(4) 0.018(4) -0.006(4)
C31 0.021(3) 0.032(4) 0.026(4) -0.001(3) 0.009(3) 0.003(3)
C32 0.018(3) 0.033(4) 0.035(4) -0.010(3) 0.010(3) 0.001(3)
C33 0.022(4) 0.036(4) 0.023(4) -0.005(3) 0.003(3) 0.008(3)
C34 0.020(3) 0.023(4) 0.032(4) -0.004(3) 0.007(3) 0.004(3)
C35 0.020(3) 0.039(4) 0.022(3) -0.007(3) 0.008(3) 0.004(3)
C36 0.036(5) 0.047(5) 0.034(5) 0.001(4) 0.018(4) 0.002(4)
C37 0.019(4) 0.050(6) 0.065(6) -0.018(5) 0.006(4) 0.000(4)
C38 0.043(5) 0.048(6) 0.032(5) -0.002(4) 0.003(4) 0.015(4)
C39 0.039(5) 0.032(4) 0.039(5) 0.000(4) 0.013(4) -0.001(4)
C40 0.024(4) 0.050(5) 0.024(4) -0.005(4) 0.003(3) 0.007(4)
C41 0.052(6) 0.042(6) 0.078(8) 0.012(5) 0.034(6) 0.016(5)

loop_
_atom_type_symbol
_atom_type_description
_atom_type_scat_dispersion_real
_atom_type_scat_dispersion_imag
_atom_type_scat_source
C C 0.0181 0.0091 'International Tables Vol C Tables 4.2.6.8 and 6.1.1.4'
H H 0.0000 0.0000 'International Tables Vol C Tables 4.2.6.8 and 6.1.1.4'
Mo Mo -0.0483 2.7339 'International Tables Vol C Tables 4.2.6.8 and 6.1.1.4'
O O 0.0492 0.0322 'International Tables Vol C Tables 4.2.6.8 and 6.1.1.4'
S S 0.3331 0.5567 'International Tables Vol C Tables 4.2.6.8 and 6.1.1.4'
U U -4.3638 13.4090 'International Tables Vol C Tables 4.2.6.8 and 6.1.1.4'

loop_
_geom_angle_atom_site_label_1
_geom_angle_atom_site_label_2
_geom_angle_atom_site_label_3
_geom_angle
_geom_angle_site_symmetry_1
_geom_angle_site_symmetry_3
_geom_angle_publ_flag
S1 U1 S2 78.07(5) . . ?
S1 U1 C1 147.00(16) . . ?
S1 U1 C2 173.15(18) . . ?
S1 U1 C3 146.28(19) . . ?
S1 U1 C4 124.61(19) . . ?
S1 U1 C5 124.81(17) . . ?
S2 U1 C1 76.76(16) . . ?
S2 U1 C2 101.84(18) . . ?
S2 U1 C5 80.78(18) . . ?
S3 U1 S1 89.22(6) . . ?
S3 U1 S2 83.65(5) . . ?
S3 U1 C1 108.73(17) . . ?
S3 U1 C2 97.58(18) . . ?
S3 U1 C3 115.77(18) . . ?
S3 U1 C4 144.97(19) . . ?
S3 U1 C5 137.89(18) . . ?
O1 U1 S1 80.55(17) . . ?
O1 U1 S2 158.61(17) . . ?
O1 U1 S3 96.62(18) . . ?
O1 U1 C1 122.7(2) . . ?
O1 U1 C2 99.3(2) . . ?
O1 U1 C3 74.6(2) . . ?
O1 U1 C4 82.1(2) . . ?
O1 U1 C5 111.6(3) . . ?
C2 U1 C1 28.9(2) . . ?
C3 U1 S2 124.52(17) . . ?
C3 U1 C1 48.1(2) . . ?
C3 U1 C2 29.4(3) . . ?
C3 U1 C5 49.2(2) . . ?
C4 U1 S2 109.88(18) . . ?
C4 U1 C1 48.3(2) . . ?
C4 U1 C2 48.8(3) . . ?
C4 U1 C3 30.0(3) . . ?
C4 U1 C5 29.7(2) . . ?
C5 U1 C1 29.4(2) . . ?
C5 U1 C2 48.8(2) . . ?
S1 Mo1 S2 92.25(7) . . ?
S4 Mo1 S1 103.58(7) . . ?
S4 Mo1 S2 103.86(6) . . ?
S4 Mo1 C11 127.1(2) . . ?
S4 Mo1 C12 150.7(2) . . ?
S4 Mo1 C13 120.8(2) . . ?
S4 Mo1 C14 92.1(2) . . ?
S4 Mo1 C15 95.8(2) . . ?
C11 Mo1 S1 127.4(2) . . ?
C11 Mo1 S2 88.5(2) . . ?
C12 Mo1 S1 93.2(2) . . ?
C12 Mo1 S2 99.1(2) . . ?
C12 Mo1 C11 35.3(3) . . ?
C12 Mo1 C13 35.7(3) . . ?
C12 Mo1 C14 59.0(3) . . ?
C12 Mo1 C15 58.5(3) . . ?
C13 Mo1 S1 86.3(2) . . ?
C13 Mo1 S2 134.4(2) . . ?
C13 Mo1 C11 58.3(3) . . ?
C13 Mo1 C15 58.1(3) . . ?
C14 Mo1 S1 113.4(2) . . ?
C14 Mo1 S2 145.8(2) . . ?
C14 Mo1 C11 58.2(3) . . ?
C14 Mo1 C13 34.8(3) . . ?
C14 Mo1 C15 35.4(3) . . ?
C15 Mo1 S1 144.4(2) . . ?
C15 Mo1 S2 111.9(2) . . ?
C15 Mo1 C11 34.4(3) . . ?
S1 Mo2 S3 100.73(7) . . ?
S1 Mo2 C23 83.71(19) . . ?
S4 Mo2 S1 102.18(6) . . ?
S4 Mo2 S3 110.11(6) . . ?
S4 Mo2 C22 143.0(2) . . ?
S4 Mo2 C23 130.70(19) . . ?
S4 Mo2 C24 96.9(2) . . ?
S4 Mo2 C25 85.0(2) . . ?
C21 Mo2 S1 140.6(2) . . ?
C21 Mo2 S3 89.8(2) . . ?
C21 Mo2 S4 109.7(2) . . ?
C21 Mo2 C22 35.6(3) . . ?
C21 Mo2 C23 58.0(3) . . ?
C21 Mo2 C24 58.8(3) . . ?
C21 Mo2 C25 35.4(3) . . ?
C22 Mo2 S1 106.5(2) . . ?
C22 Mo2 S3 87.01(19) . . ?
C22 Mo2 C23 34.5(2) . . ?
C22 Mo2 C24 58.0(3) . . ?
C23 Mo2 S3 116.80(19) . . ?
C24 Mo2 S1 95.4(2) . . ?
C24 Mo2 S3 144.5(2) . . ?
C24 Mo2 C23 34.1(3) . . ?
C25 Mo2 S1 130.8(2) . . ?
C25 Mo2 S3 122.6(2) . . ?
C25 Mo2 C22 58.6(3) . . ?
C25 Mo2 C23 57.7(3) . . ?
C25 Mo2 C24 35.5(3) . . ?
S2 Mo3 S3 96.47(7) . . ?
S2 Mo3 C32 86.2(2) . . ?
S4 Mo3 S2 103.29(6) . . ?
S4 Mo3 S3 111.18(6) . . ?
S4 Mo3 C31 143.6(2) . . ?
S4 Mo3 C32 121.8(2) . . ?
S4 Mo3 C33 89.2(2) . . ?
S4 Mo3 C34 85.5(2) . . ?
S4 Mo3 C35 115.5(2) . . ?
C31 Mo3 S2 101.4(2) . . ?
C31 Mo3 S3 92.1(2) . . ?
C31 Mo3 C32 34.5(3) . . ?
C31 Mo3 C33 58.3(3) . . ?
C32 Mo3 S3 124.8(2) . . ?
C33 Mo3 S2 105.8(2) . . ?
C33 Mo3 S3 145.49(19) . . ?
C33 Mo3 C32 34.6(3) . . ?
C34 Mo3 S2 140.96(19) . . ?
C34 Mo3 S3 115.9(2) . . ?
C34 Mo3 C31 58.7(3) . . ?
C34 Mo3 C32 58.1(3) . . ?
C34 Mo3 C33 35.5(3) . . ?
C34 Mo3 C35 35.0(3) . . ?
C35 Mo3 S2 136.7(2) . . ?
C35 Mo3 S3 87.4(2) . . ?
C35 Mo3 C31 35.3(3) . . ?
C35 Mo3 C32 57.7(3) . . ?
C35 Mo3 C33 58.3(3) . . ?
Mo1 S1 U1 95.55(6) . . ?
Mo1 S1 Mo2 74.53(6) . . ?
Mo2 S1 U1 84.97(6) . . ?
Mo1 S2 U1 93.15(6) . . ?
Mo1 S2 Mo3 74.38(5) . . ?
Mo3 S2 U1 87.99(6) . . ?
Mo2 S3 U1 84.94(6) . . ?
Mo3 S3 U1 90.22(6) . . ?
Mo3 S3 Mo2 66.44(5) . . ?
Mo1 S4 Mo2 76.55(6) . . ?
Mo1 S4 Mo3 76.84(6) . . ?
Mo3 S4 Mo2 69.87(5) . . ?
C41 O1 U1 161.1(7) . . ?
C2 C1 U1 74.0(4) . . ?
C2 C1 C5 108.8(7) . . ?
C2 C1 C6 127.0(8) . . ?
C5 C1 U1 73.3(4) . . ?
C5 C1 C6 123.6(7) . . ?
C6 C1 U1 125.8(5) . . ?
C1 C2 U1 77.1(4) . . ?
C1 C2 C3 108.0(7) . . ?
C1 C2 C7 127.3(8) . . ?
C3 C2 U1 73.5(5) . . ?
C3 C2 C7 124.6(8) . . ?
C7 C2 U1 116.6(5) . . ?
C2 C3 U1 77.1(5) . . ?
C2 C3 C4 108.1(7) . . ?
C2 C3 C8 125.2(8) . . ?
C4 C3 U1 74.9(5) . . ?
C4 C3 C8 126.6(8) . . ?
C8 C3 U1 118.0(5) . . ?
C3 C4 U1 75.1(5) . . ?
C3 C4 C9 127.4(8) . . ?
C5 C4 U1 76.6(5) . . ?
C5 C4 C3 108.3(8) . . ?
C5 C4 C9 124.3(8) . . ?
C9 C4 U1 114.5(6) . . ?
C1 C5 U1 77.3(4) . . ?
C1 C5 C10 125.4(8) . . ?
C4 C5 U1 73.7(5) . . ?
C4 C5 C1 106.8(7) . . ?
C4 C5 C10 127.1(8) . . ?
C10 C5 U1 122.1(6) . . ?
C1 C6 H6A 109.5 . . ?
C1 C6 H6B 109.5 . . ?
C1 C6 H6C 109.5 . . ?
H6A C6 H6B 109.5 . . ?
H6A C6 H6C 109.5 . . ?
H6B C6 H6C 109.5 . . ?
C2 C7 H7A 109.5 . . ?
C2 C7 H7B 109.5 . . ?
C2 C7 H7C 109.5 . . ?
H7A C7 H7B 109.5 . . ?
H7A C7 H7C 109.5 . . ?
H7B C7 H7C 109.5 . . ?
C3 C8 H8A 109.5 . . ?
C3 C8 H8B 109.5 . . ?
C3 C8 H8C 109.5 . . ?
H8A C8 H8B 109.5 . . ?
H8A C8 H8C 109.5 . . ?
H8B C8 H8C 109.5 . . ?
C4 C9 H9A 109.5 . . ?
C4 C9 H9B 109.5 . . ?
C4 C9 H9C 109.5 . . ?
H9A C9 H9B 109.5 . . ?
H9A C9 H9C 109.5 . . ?
H9B C9 H9C 109.5 . . ?
C5 C10 H10A 109.5 . . ?
C5 C10 H10B 109.5 . . ?
C5 C10 H10C 109.5 . . ?
H10A C10 H10B 109.5 . . ?
H10A C10 H10C 109.5 . . ?
H10B C10 H10C 109.5 . . ?
C12 C11 Mo1 71.2(4) . . ?
C12 C11 C16 125.7(9) . . ?
C15 C11 Mo1 72.6(4) . . ?
C15 C11 C12 108.8(7) . . ?
C15 C11 C16 125.4(8) . . ?
C16 C11 Mo1 125.2(5) . . ?
C11 C12 Mo1 73.5(4) . . ?
C11 C12 C13 106.8(8) . . ?
C11 C12 C17 127.2(8) . . ?
C13 C12 Mo1 72.9(4) . . ?
C13 C12 C17 125.8(8) . . ?
C17 C12 Mo1 122.5(6) . . ?
C12 C13 Mo1 71.4(4) . . ?
C12 C13 C18 125.2(8) . . ?
C14 C13 Mo1 72.3(4) . . ?
C14 C13 C12 108.3(7) . . ?
C14 C13 C18 126.5(8) . . ?
C18 C13 Mo1 124.7(5) . . ?
C13 C14 Mo1 72.9(4) . . ?
C13 C14 C15 107.6(7) . . ?
C13 C14 C19 127.4(9) . . ?
C15 C14 Mo1 72.7(4) . . ?
C15 C14 C19 124.5(9) . . ?
C19 C14 Mo1 126.0(6) . . ?
C11 C15 Mo1 73.1(5) . . ?
C11 C15 C14 108.5(8) . . ?
C11 C15 C20 127.8(9) . . ?
C14 C15 Mo1 72.0(4) . . ?
C14 C15 C20 123.0(9) . . ?
C20 C15 Mo1 128.1(6) . . ?
C11 C16 H16A 109.5 . . ?
C11 C16 H16B 109.5 . . ?
C11 C16 H16C 109.5 . . ?
H16A C16 H16B 109.5 . . ?
H16A C16 H16C 109.5 . . ?
H16B C16 H16C 109.5 . . ?
C12 C17 H17A 109.5 . . ?
C12 C17 H17B 109.5 . . ?
C12 C17 H17C 109.5 . . ?
H17A C17 H17B 109.5 . . ?
H17A C17 H17C 109.5 . . ?
H17B C17 H17C 109.5 . . ?
C13 C18 H18A 109.5 . . ?
C13 C18 H18B 109.5 . . ?
C13 C18 H18C 109.5 . . ?
H18A C18 H18B 109.5 . . ?
H18A C18 H18C 109.5 . . ?
H18B C18 H18C 109.5 . . ?
C14 C19 H19A 109.5 . . ?
C14 C19 H19B 109.5 . . ?
C14 C19 H19C 109.5 . . ?
H19A C19 H19B 109.5 . . ?
H19A C19 H19C 109.5 . . ?
H19B C19 H19C 109.5 . . ?
C15 C20 H20A 109.5 . . ?
C15 C20 H20B 109.5 . . ?
C15 C20 H20C 109.5 . . ?
H20A C20 H20B 109.5 . . ?
H20A C20 H20C 109.5 . . ?
H20B C20 H20C 109.5 . . ?
C22 C21 Mo2 73.5(4) . . ?
C22 C21 C26 126.1(8) . . ?
C25 C21 Mo2 73.1(4) . . ?
C25 C21 C22 107.9(7) . . ?
C25 C21 C26 125.7(8) . . ?
C26 C21 Mo2 124.6(5) . . ?
C21 C22 Mo2 71.0(4) . . ?
C21 C22 C27 125.3(7) . . ?
C23 C22 Mo2 75.3(4) . . ?
C23 C22 C21 107.9(7) . . ?
C23 C22 C27 126.5(7) . . ?
C27 C22 Mo2 124.4(5) . . ?
C22 C23 Mo2 70.2(4) . . ?
C22 C23 C28 125.5(7) . . ?
C24 C23 Mo2 71.1(4) . . ?
C24 C23 C22 108.6(7) . . ?
C24 C23 C28 125.8(7) . . ?
C28 C23 Mo2 128.0(5) . . ?
C23 C24 Mo2 74.9(4) . . ?
C23 C24 C25 108.0(7) . . ?
C23 C24 C29 127.0(8) . . ?
C25 C24 Mo2 71.1(4) . . ?
C25 C24 C29 124.3(8) . . ?
C29 C24 Mo2 127.2(5) . . ?
C21 C25 Mo2 71.5(4) . . ?
C21 C25 C24 107.6(7) . . ?
C21 C25 C30 126.0(8) . . ?
C24 C25 Mo2 73.3(4) . . ?
C24 C25 C30 125.8(8) . . ?
C30 C25 Mo2 127.8(5) . . ?
C21 C26 H26A 109.5 . . ?
C21 C26 H26B 109.5 . . ?
C21 C26 H26C 109.5 . . ?
H26A C26 H26B 109.5 . . ?
H26A C26 H26C 109.5 . . ?
H26B C26 H26C 109.5 . . ?
C22 C27 H27A 109.5 . . ?
C22 C27 H27B 109.5 . . ?
C22 C27 H27C 109.5 . . ?
H27A C27 H27B 109.5 . . ?
H27A C27 H27C 109.5 . . ?
H27B C27 H27C 109.5 . . ?
C23 C28 H28A 109.5 . . ?
C23 C28 H28B 109.5 . . ?
C23 C28 H28C 109.5 . . ?
H28A C28 H28B 109.5 . . ?
H28A C28 H28C 109.5 . . ?
H28B C28 H28C 109.5 . . ?
C24 C29 H29A 109.5 . . ?
C24 C29 H29B 109.5 . . ?
C24 C29 H29C 109.5 . . ?
H29A C29 H29B 109.5 . . ?
H29A C29 H29C 109.5 . . ?
H29B C29 H29C 109.5 . . ?
C25 C30 H30A 109.5 . . ?
C25 C30 H30B 109.5 . . ?
C25 C30 H30C 109.5 . . ?
H30A C30 H30B 109.5 . . ?
H30A C30 H30C 109.5 . . ?
H30B C30 H30C 109.5 . . ?
C32 C31 Mo3 74.5(4) . . ?
C32 C31 C35 107.5(7) . . ?
C32 C31 C36 127.6(7) . . ?
C35 C31 Mo3 71.7(4) . . ?
C35 C31 C36 124.2(7) . . ?
C36 C31 Mo3 126.9(6) . . ?
C31 C32 Mo3 71.0(4) . . ?
C31 C32 C33 108.4(7) . . ?
C31 C32 C37 126.3(8) . . ?
C33 C32 Mo3 71.1(4) . . ?
C33 C32 C37 125.2(8) . . ?
C37 C32 Mo3 126.5(6) . . ?
C32 C33 Mo3 74.3(4) . . ?
C32 C33 C34 107.6(7) . . ?
C32 C33 C38 125.9(8) . . ?
C34 C33 Mo3 71.1(4) . . ?
C34 C33 C38 125.8(8) . . ?
C38 C33 Mo3 127.6(6) . . ?
C33 C34 Mo3 73.4(4) . . ?
C33 C34 C39 126.6(7) . . ?
C35 C34 Mo3 72.9(4) . . ?
C35 C34 C33 107.9(7) . . ?
C35 C34 C39 125.1(7) . . ?
C39 C34 Mo3 125.3(5) . . ?
C31 C35 Mo3 73.0(4) . . ?
C31 C35 C40 125.0(7) . . ?
C34 C35 Mo3 72.1(4) . . ?
C34 C35 C31 108.6(7) . . ?
C34 C35 C40 126.0(8) . . ?
C40 C35 Mo3 126.9(5) . . ?
C31 C36 H36A 109.5 . . ?
C31 C36 H36B 109.5 . . ?
C31 C36 H36C 109.5 . . ?
H36A C36 H36B 109.5 . . ?
H36A C36 H36C 109.5 . . ?
H36B C36 H36C 109.5 . . ?
C32 C37 H37A 109.5 . . ?
C32 C37 H37B 109.5 . . ?
C32 C37 H37C 109.5 . . ?
H37A C37 H37B 109.5 . . ?
H37A C37 H37C 109.5 . . ?
H37B C37 H37C 109.5 . . ?
C33 C38 H38A 109.5 . . ?
C33 C38 H38B 109.5 . . ?
C33 C38 H38C 109.5 . . ?
H38A C38 H38B 109.5 . . ?
H38A C38 H38C 109.5 . . ?
H38B C38 H38C 109.5 . . ?
C34 C39 H39A 109.5 . . ?
C34 C39 H39B 109.5 . . ?
C34 C39 H39C 109.5 . . ?
H39A C39 H39B 109.5 . . ?
H39A C39 H39C 109.5 . . ?
H39B C39 H39C 109.5 . . ?
C35 C40 H40A 109.5 . . ?
C35 C40 H40B 109.5 . . ?
C35 C40 H40C 109.5 . . ?
H40A C40 H40B 109.5 . . ?
H40A C40 H40C 109.5 . . ?
H40B C40 H40C 109.5 . . ?
O1 C41 H41A 109.5 . . ?
O1 C41 H41B 109.5 . . ?
O1 C41 H41C 109.5 . . ?
H41A C41 H41B 109.5 . . ?
H41A C41 H41C 109.5 . . ?
H41B C41 H41C 109.5 . . ?

loop_
_geom_bond_atom_site_label_1
_geom_bond_atom_site_label_2
_geom_bond_distance
_geom_bond_site_symmetry_2
_geom_bond_publ_flag
U1 S1 2.6811(19) . ?
U1 S2 2.7591(18) . ?
U1 S3 2.6384(19) . ?
U1 O1 2.102(5) . ?
U1 C1 2.842(7) . ?
U1 C2 2.802(8) . ?
U1 C3 2.757(8) . ?
U1 C4 2.754(8) . ?
U1 C5 2.790(8) . ?
Mo1 S1 2.3682(19) . ?
Mo1 S2 2.3854(18) . ?
Mo1 S4 2.3244(18) . ?
Mo1 C11 2.357(7) . ?
Mo1 C12 2.328(8) . ?
Mo1 C13 2.349(7) . ?
Mo1 C14 2.341(7) . ?
Mo1 C15 2.351(8) . ?
Mo2 S1 2.401(2) . ?
Mo2 S3 2.4501(18) . ?
Mo2 S4 2.3376(18) . ?
Mo2 C21 2.322(7) . ?
Mo2 C22 2.355(7) . ?
Mo2 C23 2.420(7) . ?
Mo2 C24 2.372(7) . ?
Mo2 C25 2.343(7) . ?
Mo3 S2 2.3989(19) . ?
Mo3 S3 2.4278(18) . ?
Mo3 S4 2.3292(17) . ?
Mo3 C31 2.372(7) . ?
Mo3 C32 2.418(7) . ?
Mo3 C33 2.375(8) . ?
Mo3 C34 2.344(7) . ?
Mo3 C35 2.356(7) . ?
O1 C41 1.391(11) . ?
C1 C2 1.410(11) . ?
C1 C5 1.432(12) . ?
C1 C6 1.505(11) . ?
C2 C3 1.411(13) . ?
C2 C7 1.521(12) . ?
C3 C4 1.427(12) . ?
C3 C8 1.507(11) . ?
C4 C5 1.421(12) . ?
C4 C9 1.508(13) . ?
C5 C10 1.492(11) . ?
C6 H6A 0.9800 . ?
C6 H6B 0.9800 . ?
C6 H6C 0.9800 . ?
C7 H7A 0.9800 . ?
C7 H7B 0.9800 . ?
C7 H7C 0.9800 . ?
C8 H8A 0.9800 . ?
C8 H8B 0.9800 . ?
C8 H8C 0.9800 . ?
C9 H9A 0.9800 . ?
C9 H9B 0.9800 . ?
C9 H9C 0.9800 . ?
C10 H10A 0.9800 . ?
C10 H10B 0.9800 . ?
C10 H10C 0.9800 . ?
C11 C12 1.420(12) . ?
C11 C15 1.390(13) . ?
C11 C16 1.510(12) . ?
C12 C13 1.433(12) . ?
C12 C17 1.492(13) . ?
C13 C14 1.404(12) . ?
C13 C18 1.506(12) . ?
C14 C15 1.425(12) . ?
C14 C19 1.500(12) . ?
C15 C20 1.507(13) . ?
C16 H16A 0.9800 . ?
C16 H16B 0.9800 . ?
C16 H16C 0.9800 . ?
C17 H17A 0.9800 . ?
C17 H17B 0.9800 . ?
C17 H17C 0.9800 . ?
C18 H18A 0.9800 . ?
C18 H18B 0.9800 . ?
C18 H18C 0.9800 . ?
C19 H19A 0.9800 . ?
C19 H19B 0.9800 . ?
C19 H19C 0.9800 . ?
C20 H20A 0.9800 . ?
C20 H20B 0.9800 . ?
C20 H20C 0.9800 . ?
C21 C22 1.429(11) . ?
C21 C25 1.417(11) . ?
C21 C26 1.512(11) . ?
C22 C23 1.416(10) . ?
C22 C27 1.500(11) . ?
C23 C24 1.405(11) . ?
C23 C28 1.507(11) . ?
C24 C25 1.439(12) . ?
C24 C29 1.488(12) . ?
C25 C30 1.485(12) . ?
C26 H26A 0.9800 . ?
C26 H26B 0.9800 . ?
C26 H26C 0.9800 . ?
C27 H27A 0.9800 . ?
C27 H27B 0.9800 . ?
C27 H27C 0.9800 . ?
C28 H28A 0.9800 . ?
C28 H28B 0.9800 . ?
C28 H28C 0.9800 . ?
C29 H29A 0.9800 . ?
C29 H29B 0.9800 . ?
C29 H29C 0.9800 . ?
C30 H30A 0.9800 . ?
C30 H30B 0.9800 . ?
C30 H30C 0.9800 . ?
C31 C32 1.423(11) . ?
C31 C35 1.433(11) . ?
C31 C36 1.499(11) . ?
C32 C33 1.427(12) . ?
C32 C37 1.491(11) . ?
C33 C34 1.439(10) . ?
C33 C38 1.495(11) . ?
C34 C35 1.413(11) . ?
C34 C39 1.505(11) . ?
C35 C40 1.503(10) . ?
C36 H36A 0.9800 . ?
C36 H36B 0.9800 . ?
C36 H36C 0.9800 . ?
C37 H37A 0.9800 . ?
C37 H37B 0.9800 . ?
C37 H37C 0.9800 . ?
C38 H38A 0.9800 . ?
C38 H38B 0.9800 . ?
C38 H38C 0.9800 . ?
C39 H39A 0.9800 . ?
C39 H39B 0.9800 . ?
C39 H39C 0.9800 . ?
C40 H40A 0.9800 . ?
C40 H40B 0.9800 . ?
C40 H40C 0.9800 . ?
C41 H41A 0.9800 . ?
C41 H41B 0.9800 . ?
C41 H41C 0.9800 . ?

loop_
_geom_torsion_atom_site_label_1
_geom_torsion_atom_site_label_2
_geom_torsion_atom_site_label_3
_geom_torsion_atom_site_label_4
_geom_torsion
_geom_torsion_site_symmetry_1
_geom_torsion_site_symmetry_2
_geom_torsion_site_symmetry_3
_geom_torsion_site_symmetry_4
_geom_torsion_publ_flag
U1 C1 C2 C3 -67.6(6) . . . . ?
U1 C1 C2 C7 113.8(8) . . . . ?
U1 C1 C5 C4 68.4(6) . . . . ?
U1 C1 C5 C10 -120.5(8) . . . . ?
U1 C2 C3 C4 -69.1(6) . . . . ?
U1 C2 C3 C8 115.3(8) . . . . ?
U1 C3 C4 C5 -70.1(6) . . . . ?
U1 C3 C4 C9 109.7(9) . . . . ?
U1 C4 C5 C1 -70.9(6) . . . . ?
U1 C4 C5 C10 118.3(9) . . . . ?
Mo1 C11 C12 C13 -65.9(5) . . . . ?
Mo1 C11 C12 C17 118.6(8) . . . . ?
Mo1 C11 C15 C14 63.7(5) . . . . ?
Mo1 C11 C15 C20 -125.5(9) . . . . ?
Mo1 C12 C13 C14 -63.3(5) . . . . ?
Mo1 C12 C13 C18 119.8(8) . . . . ?
Mo1 C13 C14 C15 -64.9(5) . . . . ?
Mo1 C13 C14 C19 122.6(8) . . . . ?
Mo1 C14 C15 C11 -64.4(5) . . . . ?
Mo1 C14 C15 C20 124.3(8) . . . . ?
Mo2 C21 C22 C23 66.8(5) . . . . ?
Mo2 C21 C22 C27 -119.2(7) . . . . ?
Mo2 C21 C25 C24 -64.9(5) . . . . ?
Mo2 C21 C25 C30 123.8(8) . . . . ?
Mo2 C22 C23 C24 61.0(5) . . . . ?
Mo2 C22 C23 C28 -123.1(7) . . . . ?
Mo2 C23 C24 C25 63.9(5) . . . . ?
Mo2 C23 C24 C29 -125.5(8) . . . . ?
Mo2 C24 C25 C21 63.7(5) . . . . ?
Mo2 C24 C25 C30 -124.9(8) . . . . ?
Mo3 C31 C32 C33 -61.5(5) . . . . ?
Mo3 C31 C32 C37 121.8(8) . . . . ?
Mo3 C31 C35 C34 63.7(5) . . . . ?
Mo3 C31 C35 C40 -123.5(8) . . . . ?
Mo3 C32 C33 C34 -63.8(5) . . . . ?
Mo3 C32 C33 C38 125.4(8) . . . . ?
Mo3 C33 C34 C35 -65.3(5) . . . . ?
Mo3 C33 C34 C39 122.0(8) . . . . ?
Mo3 C34 C35 C31 -64.3(5) . . . . ?
Mo3 C34 C35 C40 123.0(7) . . . . ?
C1 C2 C3 U1 70.0(6) . . . . ?
C1 C2 C3 C4 0.9(9) . . . . ?
C1 C2 C3 C8 -174.7(8) . . . . ?
C2 C1 C5 U1 -66.0(6) . . . . ?
C2 C1 C5 C4 2.4(9) . . . . ?
C2 C1 C5 C10 173.4(8) . . . . ?
C2 C3 C4 U1 70.7(6) . . . . ?
C2 C3 C4 C5 0.6(9) . . . . ?
C2 C3 C4 C9 -179.7(8) . . . . ?
C3 C4 C5 U1 69.1(6) . . . . ?
C3 C4 C5 C1 -1.8(9) . . . . ?
C3 C4 C5 C10 -172.7(8) . . . . ?
C5 C1 C2 U1 65.6(6) . . . . ?
C5 C1 C2 C3 -2.0(9) . . . . ?
C5 C1 C2 C7 179.4(8) . . . . ?
C6 C1 C2 U1 -123.1(8) . . . . ?
C6 C1 C2 C3 169.3(8) . . . . ?
C6 C1 C2 C7 -9.3(13) . . . . ?
C6 C1 C5 U1 122.3(7) . . . . ?
C6 C1 C5 C4 -169.3(7) . . . . ?
C6 C1 C5 C10 1.7(13) . . . . ?
C7 C2 C3 U1 -111.3(8) . . . . ?
C7 C2 C3 C4 179.5(8) . . . . ?
C7 C2 C3 C8 4.0(13) . . . . ?
C8 C3 C4 U1 -113.9(8) . . . . ?
C8 C3 C4 C5 176.1(8) . . . . ?
C8 C3 C4 C9 -4.2(14) . . . . ?
C9 C4 C5 U1 -110.7(8) . . . . ?
C9 C4 C5 C1 178.5(8) . . . . ?
C9 C4 C5 C10 7.6(14) . . . . ?
C11 C12 C13 Mo1 66.2(5) . . . . ?
C11 C12 C13 C14 2.9(8) . . . . ?
C11 C12 C13 C18 -173.9(7) . . . . ?
C12 C11 C15 Mo1 -62.4(5) . . . . ?
C12 C11 C15 C14 1.3(9) . . . . ?
C12 C11 C15 C20 172.0(8) . . . . ?
C12 C13 C14 Mo1 62.7(5) . . . . ?
C12 C13 C14 C15 -2.2(8) . . . . ?
C12 C13 C14 C19 -174.7(8) . . . . ?
C13 C14 C15 Mo1 65.0(5) . . . . ?
C13 C14 C15 C11 0.6(9) . . . . ?
C13 C14 C15 C20 -170.7(7) . . . . ?
C15 C11 C12 Mo1 63.3(5) . . . . ?
C15 C11 C12 C13 -2.6(8) . . . . ?
C15 C11 C12 C17 -178.2(8) . . . . ?
C16 C11 C12 Mo1 -120.3(8) . . . . ?
C16 C11 C12 C13 173.8(7) . . . . ?
C16 C11 C12 C17 -1.8(13) . . . . ?
C16 C11 C15 Mo1 121.2(8) . . . . ?
C16 C11 C15 C14 -175.1(7) . . . . ?
C16 C11 C15 C20 -4.4(13) . . . . ?
C17 C12 C13 Mo1 -118.1(8) . . . . ?
C17 C12 C13 C14 178.6(7) . . . . ?
C17 C12 C13 C18 1.7(13) . . . . ?
C18 C13 C14 Mo1 -120.5(8) . . . . ?
C18 C13 C14 C15 174.6(7) . . . . ?
C18 C13 C14 C19 2.1(13) . . . . ?
C19 C14 C15 Mo1 -122.2(8) . . . . ?
C19 C14 C15 C11 173.3(7) . . . . ?
C19 C14 C15 C20 2.0(13) . . . . ?
C21 C22 C23 Mo2 -63.9(5) . . . . ?
C21 C22 C23 C24 -2.9(8) . . . . ?
C21 C22 C23 C28 172.9(7) . . . . ?
C22 C21 C25 Mo2 65.8(5) . . . . ?
C22 C21 C25 C24 0.8(8) . . . . ?
C22 C21 C25 C30 -170.5(7) . . . . ?
C22 C23 C24 Mo2 -60.5(5) . . . . ?
C22 C23 C24 C25 3.4(8) . . . . ?
C22 C23 C24 C29 174.0(7) . . . . ?
C23 C24 C25 Mo2 -66.4(5) . . . . ?
C23 C24 C25 C21 -2.6(8) . . . . ?
C23 C24 C25 C30 168.7(7) . . . . ?
C25 C21 C22 Mo2 -65.6(5) . . . . ?
C25 C21 C22 C23 1.3(8) . . . . ?
C25 C21 C22 C27 175.2(7) . . . . ?
C26 C21 C22 Mo2 121.0(7) . . . . ?
C26 C21 C22 C23 -172.1(7) . . . . ?
C26 C21 C22 C27 1.8(12) . . . . ?
C26 C21 C25 Mo2 -120.8(7) . . . . ?
C26 C21 C25 C24 174.2(7) . . . . ?
C26 C21 C25 C30 3.0(12) . . . . ?
C27 C22 C23 Mo2 122.2(8) . . . . ?
C27 C22 C23 C24 -176.8(7) . . . . ?
C27 C22 C23 C28 -0.9(12) . . . . ?
C28 C23 C24 Mo2 123.7(7) . . . . ?
C28 C23 C24 C25 -172.4(7) . . . . ?
C28 C23 C24 C29 -1.8(12) . . . . ?
C29 C24 C25 Mo2 122.7(7) . . . . ?
C29 C24 C25 C21 -173.6(7) . . . . ?
C29 C24 C25 C30 -2.2(12) . . . . ?
C31 C32 C33 Mo3 61.5(5) . . . . ?
C31 C32 C33 C34 -2.3(8) . . . . ?
C31 C32 C33 C38 -173.1(8) . . . . ?
C32 C31 C35 Mo3 -66.4(5) . . . . ?
C32 C31 C35 C34 -2.7(8) . . . . ?
C32 C31 C35 C40 170.1(7) . . . . ?
C32 C33 C34 Mo3 65.9(5) . . . . ?
C32 C33 C34 C35 0.6(8) . . . . ?
C32 C33 C34 C39 -172.1(7) . . . . ?
C33 C34 C35 Mo3 65.6(5) . . . . ?
C33 C34 C35 C31 1.3(8) . . . . ?
C33 C34 C35 C40 -171.4(7) . . . . ?
C35 C31 C32 Mo3 64.6(5) . . . . ?
C35 C31 C32 C33 3.1(9) . . . . ?
C35 C31 C32 C37 -173.6(8) . . . . ?
C36 C31 C32 Mo3 -124.9(8) . . . . ?
C36 C31 C32 C33 173.6(8) . . . . ?
C36 C31 C32 C37 -3.1(13) . . . . ?
C36 C31 C35 Mo3 122.7(8) . . . . ?
C36 C31 C35 C34 -173.6(7) . . . . ?
C36 C31 C35 C40 -0.8(12) . . . . ?
C37 C32 C33 Mo3 -121.8(8) . . . . ?
C37 C32 C33 C34 174.4(7) . . . . ?
C37 C32 C33 C38 3.6(13) . . . . ?
C38 C33 C34 Mo3 -123.3(8) . . . . ?
C38 C33 C34 C35 171.4(7) . . . . ?
C38 C33 C34 C39 -1.3(13) . . . . ?
C39 C34 C35 Mo3 -121.5(7) . . . . ?
C39 C34 C35 C31 174.1(7) . . . . ?
C39 C34 C35 C40 1.5(12) . . . . ?
